data_7008171
loop_
_publ_author_name
'Fei, Bao-Li'
'Cl\'erac, Rodolphe'
'Anson, Christopher E.'
'Powell, Annie K.'

_publ_section_title
;
 Crystal structure and magnetic properties of a pseudo-cubic
 close-packed array of oxalate linked {FeII6(mu3-OH)6}6+ clusters.
;
_journal_issue 8
_journal_name_full 'Dalton transactions (Cambridge, England : 2003)'
_journal_page_first 1381
_journal_page_last 1386
_journal_paper_doi 10.1039/b418444k
_journal_year 2005
_chemical_formula_sum 'C12 H18 Ba4 Fe6 I2 O36'
_chemical_formula_weight 1876.52
_chemical_name_common
;
(Diaquo-hexaoxalato-tetrabarium(ii)-hexakis(hexa-mu3-
hydroxohexairon(ii))) diiodide tetrahydrate
;
_chemical_name_systematic
;
[Diaquo-hexaoxalato-tetrabarium(II)-hexakis(hexa-\m3-hydroxohexairon(II))]
diiodide tetrahydrate
;
_space_group_IT_number 166
_symmetry_cell_setting trigonal
_symmetry_space_group_name_Hall '-R 3 2"'
_symmetry_space_group_name_H-M 'R -3 m :H'
_atom_sites_solution_hydrogens geom
_atom_sites_solution_primary direct
_atom_sites_solution_secondary difmap
_audit_creation_method SHELXL-97
_cell_angle_alpha 90.00
_cell_angle_beta 90.00
_cell_angle_gamma 120.00
_cell_formula_units_Z 3
_cell_length_a 11.1999(12)
_cell_length_b 11.1999(12)
_cell_length_c 27.428(3)
_cell_measurement_reflns_used 8000
_cell_measurement_temperature 200(2)
_cell_measurement_theta_max 25.21
_cell_measurement_theta_min 2.31
_cell_volume 2979.6(6)
_computing_cell_refinement 'IPDS 2.92 (Stoe & Cie GmbH, 1999)'
_computing_data_collection 'IPDS 2.92 (Stoe & Cie GmbH, 1999)'
_computing_data_reduction 'IPDS 2.92 (Stoe & Cie GmbH, 1999)'
_computing_molecular_graphics 'SHELXTL 5.1 (Bruker AXS Inc., 1997)'
_computing_publication_material 'SHELXTL 5.1 (Bruker AXS Inc., 1997)'
_computing_structure_refinement 'SHELXTL 5.1 (Bruker AXS Inc., 1997)'
_computing_structure_solution 'SHELXTL 5.1 (Bruker AXS Inc., 1997)'
_diffrn_ambient_temperature 200(2)
_diffrn_detector_area_resol_mean 6.667
_diffrn_measured_fraction_theta_full 0.999
_diffrn_measured_fraction_theta_max 0.999
_diffrn_measurement_device_type 'Stoe IPDS'
_diffrn_measurement_method 'area detector'
_diffrn_radiation_monochromator graphite
_diffrn_radiation_source 'fine-focus sealed tube'
_diffrn_radiation_type MoK\a
_diffrn_radiation_wavelength 0.71073
_diffrn_reflns_av_R_equivalents 0.1476
_diffrn_reflns_av_sigmaI/netI 0.0656
_diffrn_reflns_limit_h_max 7
_diffrn_reflns_limit_h_min -13
_diffrn_reflns_limit_k_max 13
_diffrn_reflns_limit_k_min -13
_diffrn_reflns_limit_l_max 33
_diffrn_reflns_limit_l_min -33
_diffrn_reflns_number 4722
_diffrn_reflns_theta_full 25.00
_diffrn_reflns_theta_max 25.79
_diffrn_reflns_theta_min 2.23
_exptl_absorpt_coefficient_mu 7.684
_exptl_absorpt_correction_T_max 0.742
_exptl_absorpt_correction_T_min 0.370
_exptl_absorpt_correction_type multi-scan
_exptl_absorpt_process_details 'SHELXTL 5.1 (Bruker AXS Inc., 1997)'
_exptl_crystal_colour yellow
_exptl_crystal_density_diffrn 3.137
_exptl_crystal_density_method 'not measured'
_exptl_crystal_description block
_exptl_crystal_F_000 2592
_exptl_crystal_size_max 0.27
_exptl_crystal_size_mid 0.13
_exptl_crystal_size_min 0.12
_refine_diff_density_max 4.013
_refine_diff_density_min -1.215
_refine_diff_density_rms 0.398
_refine_ls_extinction_method none
_refine_ls_goodness_of_fit_ref 1.029
_refine_ls_hydrogen_treatment mixed
_refine_ls_matrix_type full
_refine_ls_number_parameters 71
_refine_ls_number_reflns 752
_refine_ls_number_restraints 2
_refine_ls_restrained_S_all 1.028
_refine_ls_R_factor_all 0.0669
_refine_ls_R_factor_gt 0.0642
_refine_ls_shift/su_max 0.000
_refine_ls_shift/su_mean 0.000
_refine_ls_structure_factor_coef Fsqd
_refine_ls_weighting_details 'calc w=1/[\s^2^(Fo^2^)+(0.1350P)^2^+0.0000P] where P=(Fo^2^+2Fc^2^)/3'
_refine_ls_weighting_scheme calc
_refine_ls_wR_factor_gt 0.1607
_refine_ls_wR_factor_ref 0.1642
_reflns_number_gt 668
_reflns_number_total 752
_reflns_threshold_expression >2sigma(I)
_cod_data_source_file b418444k.txt
_cod_data_source_block 3324-29
_cod_original_sg_symbol_H-M 'R -3 m'
_cod_database_code 7008171

loop_
_symmetry_equiv_pos_as_xyz
'x, y, z'
'-y, x-y, z'
'-x+y, -x, z'
'y, x, -z'
'x-y, -y, -z'
'-x, -x+y, -z'
'x+2/3, y+1/3, z+1/3'
'-y+2/3, x-y+1/3, z+1/3'
'-x+y+2/3, -x+1/3, z+1/3'
'y+2/3, x+1/3, -z+1/3'
'x-y+2/3, -y+1/3, -z+1/3'
'-x+2/3, -x+y+1/3, -z+1/3'
'x+1/3, y+2/3, z+2/3'
'-y+1/3, x-y+2/3, z+2/3'
'-x+y+1/3, -x+2/3, z+2/3'
'y+1/3, x+2/3, -z+2/3'
'x-y+1/3, -y+2/3, -z+2/3'
'-x+1/3, -x+y+2/3, -z+2/3'
'-x, -y, -z'
'y, -x+y, -z'
'x-y, x, -z'
'-y, -x, z'
'-x+y, y, z'
'x, x-y, z'
'-x+2/3, -y+1/3, -z+1/3'
'y+2/3, -x+y+1/3, -z+1/3'
'x-y+2/3, x+1/3, -z+1/3'
'-y+2/3, -x+1/3, z+1/3'
'-x+y+2/3, y+1/3, z+1/3'
'x+2/3, x-y+1/3, z+1/3'
'-x+1/3, -y+2/3, -z+2/3'
'y+1/3, -x+y+2/3, -z+2/3'
'x-y+1/3, x+2/3, -z+2/3'
'-y+1/3, -x+2/3, z+2/3'
'-x+y+1/3, y+2/3, z+2/3'
'x+1/3, x-y+2/3, z+2/3'

loop_
_atom_site_label
_atom_site_type_symbol
_atom_site_fract_x
_atom_site_fract_y
_atom_site_fract_z
_atom_site_U_iso_or_equiv
_atom_site_adp_type
_atom_site_occupancy
_atom_site_symmetry_multiplicity
_atom_site_calc_flag
_atom_site_refinement_flags
_atom_site_disorder_assembly
_atom_site_disorder_group
Ba1 Ba 0.6667 0.3333 0.11278(3) 0.0233(4) Uani 1 6 d S . .
Ba2 Ba 0.3333 0.6667 0.29079(3) 0.0246(4) Uani 1 6 d S . .
Fe1 Fe 0.46051(7) 0.53949(7) 0.13444(5) 0.0225(5) Uani 1 2 d S . .
O1 O 0.4282(3) 0.5718(3) 0.2065(2) 0.0247(14) Uani 1 2 d SD . .
H1 H 0.459(7) 0.541(7) 0.229(5) 0.08(6) Uiso 1 2 d SD . .
O2 O 0.4240(5) 0.3322(5) 0.14168(18) 0.0278(10) Uani 1 1 d . . .
C1 C 0.3333 0.2362(8) 0.1667 0.0259(19) Uani 1 2 d S . .
O3 O 0.4678(4) 0.5322(4) 0.0595(3) 0.0345(16) Uani 1 2 d S . .
O4 O 0.5760(4) 0.4240(4) 0.0332(3) 0.0358(16) Uani 1 2 d S . .
C2 C 0.5144(5) 0.4856(5) 0.0273(3) 0.028(2) Uani 1 2 d S . .
O5 O 0.6667 0.3333 0.2159(6) 0.064(5) Uani 1 6 d SD . .
H5 H 0.641(11) 0.28(2) 0.241(6) 0.095 Uiso 0.67 2 d SPD . .
I1 I 0.53696(14) 0.46304(14) 0.30851(11) 0.0558(8) Uani 0.33 2 d SP . .
O11 O 0.5422(11) 0.4578(11) 0.2725(9) 0.090(6) Uani 0.67 2 d SP . .

loop_
_atom_site_aniso_label
_atom_site_aniso_U_11
_atom_site_aniso_U_22
_atom_site_aniso_U_33
_atom_site_aniso_U_23
_atom_site_aniso_U_13
_atom_site_aniso_U_12
Ba1 0.0208(5) 0.0208(5) 0.0284(7) 0.000 0.000 0.0104(2)
Ba2 0.0225(5) 0.0225(5) 0.0289(6) 0.000 0.000 0.0112(2)
Fe1 0.0204(6) 0.0204(6) 0.0267(8) -0.0001(3) 0.0001(3) 0.0103(5)
O1 0.023(2) 0.023(2) 0.029(3) 0.0011(12) -0.0011(12) 0.012(3)
O2 0.024(2) 0.021(2) 0.040(2) 0.0036(19) 0.005(2) 0.0131(17)
C1 0.019(4) 0.023(4) 0.035(5) 0.0018(18) 0.004(4) 0.010(2)
O3 0.043(3) 0.043(3) 0.028(3) -0.0005(14) 0.0005(14) 0.030(4)
O4 0.045(3) 0.045(3) 0.032(4) 0.0022(14) -0.0022(14) 0.034(4)
C2 0.024(3) 0.024(3) 0.032(5) 0.000(2) 0.000(2) 0.009(4)
O5 0.080(8) 0.080(8) 0.031(7) 0.000 0.000 0.040(4)
I1 0.0678(14) 0.0678(14) 0.0458(15) 0.0052(6) -0.0052(6) 0.0445(14)
O11 0.090(11) 0.090(11) 0.105(15) 0.017(6) -0.017(6) 0.056(12)

loop_
_atom_type_symbol
_atom_type_description
_atom_type_scat_dispersion_real
_atom_type_scat_dispersion_imag
_atom_type_scat_source
C C 0.0033 0.0016 'International Tables Vol C Tables 4.2.6.8 and 6.1.1.4'
H H 0.0000 0.0000 'International Tables Vol C Tables 4.2.6.8 and 6.1.1.4'
O O 0.0106 0.0060 'International Tables Vol C Tables 4.2.6.8 and 6.1.1.4'
Fe Fe 0.3463 0.8444 'International Tables Vol C Tables 4.2.6.8 and 6.1.1.4'
Ba Ba -0.3244 2.2819 'International Tables Vol C Tables 4.2.6.8 and 6.1.1.4'
I I -0.4742 1.8119 'International Tables Vol C Tables 4.2.6.8 and 6.1.1.4'

loop_
_geom_angle_atom_site_label_1
_geom_angle_atom_site_label_2
_geom_angle_atom_site_label_3
_geom_angle
_geom_angle_site_symmetry_1
_geom_angle_site_symmetry_3
_geom_angle_publ_flag
O4 Ba1 O4 65.8(2) 2_655 3_665 ?
O4 Ba1 O4 65.8(2) 2_655 . ?
O4 Ba1 O4 65.8(2) 3_665 . ?
O4 Ba1 O2 72.42(17) 2_655 2_655 ?
O4 Ba1 O2 102.48(10) 3_665 2_655 ?
O4 Ba1 O2 137.84(14) . 2_655 ?
O4 Ba1 O2 102.48(10) 2_655 23_655 ?
O4 Ba1 O2 72.42(17) 3_665 23_655 ?
O4 Ba1 O2 137.84(14) . 23_655 ?
O2 Ba1 O2 56.93(18) 2_655 23_655 ?
O4 Ba1 O2 137.84(14) 2_655 3_665 ?
O4 Ba1 O2 72.42(17) 3_665 3_665 ?
O4 Ba1 O2 102.48(10) . 3_665 ?
O2 Ba1 O2 112.45(9) 2_655 3_665 ?
O2 Ba1 O2 57.79(18) 23_655 3_665 ?
O4 Ba1 O2 72.42(17) 2_655 24 ?
O4 Ba1 O2 137.84(14) 3_665 24 ?
O4 Ba1 O2 102.48(10) . 24 ?
O2 Ba1 O2 57.79(18) 2_655 24 ?
O2 Ba1 O2 112.45(9) 23_655 24 ?
O2 Ba1 O2 147.4(2) 3_665 24 ?
O4 Ba1 O2 137.84(13) 2_655 22_665 ?
O4 Ba1 O2 102.48(10) 3_665 22_665 ?
O4 Ba1 O2 72.42(17) . 22_665 ?
O2 Ba1 O2 147.4(2) 2_655 22_665 ?
O2 Ba1 O2 112.45(9) 23_655 22_665 ?
O2 Ba1 O2 56.93(18) 3_665 22_665 ?
O2 Ba1 O2 112.45(9) 24 22_665 ?
O4 Ba1 O2 102.48(10) 2_655 . ?
O4 Ba1 O2 137.84(13) 3_665 . ?
O4 Ba1 O2 72.42(17) . . ?
O2 Ba1 O2 112.45(9) 2_655 . ?
O2 Ba1 O2 147.4(2) 23_655 . ?
O2 Ba1 O2 112.45(9) 3_665 . ?
O2 Ba1 O2 56.93(18) 24 . ?
O2 Ba1 O2 57.79(18) 22_665 . ?
O4 Ba1 O5 141.13(15) 2_655 . ?
O4 Ba1 O5 141.13(15) 3_665 . ?
O4 Ba1 O5 141.13(15) . . ?
O2 Ba1 O5 73.71(10) 2_655 . ?
O2 Ba1 O5 73.71(10) 23_655 . ?
O2 Ba1 O5 73.71(10) 3_665 . ?
O2 Ba1 O5 73.71(10) 24 . ?
O2 Ba1 O5 73.71(10) 22_665 . ?
O2 Ba1 O5 73.71(10) . . ?
O3 Ba2 O3 116.99(9) 26_455 27 ?
O3 Ba2 O3 116.98(9) 26_455 25_565 ?
O3 Ba2 O3 116.98(9) 27 25_565 ?
O3 Ba2 O4 116.87(13) 26_455 9_565 ?
O3 Ba2 O4 59.9(2) 27 9_565 ?
O3 Ba2 O4 116.87(13) 25_565 9_565 ?
O3 Ba2 O4 59.9(2) 26_455 8 ?
O3 Ba2 O4 116.87(13) 27 8 ?
O3 Ba2 O4 116.87(13) 25_565 8 ?
O4 Ba2 O4 68.0(2) 9_565 8 ?
O3 Ba2 O4 116.87(13) 26_455 7_455 ?
O3 Ba2 O4 116.87(13) 27 7_455 ?
O3 Ba2 O4 59.9(2) 25_565 7_455 ?
O4 Ba2 O4 68.0(2) 9_565 7_455 ?
O4 Ba2 O4 68.0(2) 8 7_455 ?
O3 Ba2 O1 63.65(13) 26_455 3_565 ?
O3 Ba2 O1 118.4(2) 27 3_565 ?
O3 Ba2 O1 63.65(13) 25_565 3_565 ?
O4 Ba2 O1 178.28(19) 9_565 3_565 ?
O4 Ba2 O1 113.34(15) 8 3_565 ?
O4 Ba2 O1 113.34(15) 7_455 3_565 ?
O3 Ba2 O1 118.4(2) 26_455 2_665 ?
O3 Ba2 O1 63.65(13) 27 2_665 ?
O3 Ba2 O1 63.65(13) 25_565 2_665 ?
O4 Ba2 O1 113.34(15) 9_565 2_665 ?
O4 Ba2 O1 178.28(19) 8 2_665 ?
O4 Ba2 O1 113.34(15) 7_455 2_665 ?
O1 Ba2 O1 65.3(2) 3_565 2_665 ?
O3 Ba2 O1 63.65(13) 26_455 . ?
O3 Ba2 O1 63.65(13) 27 . ?
O3 Ba2 O1 118.4(2) 25_565 . ?
O4 Ba2 O1 113.34(15) 9_565 . ?
O4 Ba2 O1 113.34(15) 8 . ?
O4 Ba2 O1 178.28(19) 7_455 . ?
O1 Ba2 O1 65.3(2) 3_565 . ?
O1 Ba2 O1 65.3(2) 2_665 . ?
O3 Fe1 O1 166.3(3) . . ?
O3 Fe1 O2 92.2(2) . 22_665 ?
O1 Fe1 O2 98.31(18) . 22_665 ?
O3 Fe1 O2 92.2(2) . . ?
O1 Fe1 O2 98.31(18) . . ?
O2 Fe1 O2 78.6(2) 22_665 . ?
O3 Fe1 O1 87.4(2) . 26_455 ?
O1 Fe1 O1 83.1(2) . 26_455 ?
O2 Fe1 O1 173.7(2) 22_665 26_455 ?
O2 Fe1 O1 95.12(19) . 26_455 ?
O3 Fe1 O1 87.4(2) . 27 ?
O1 Fe1 O1 83.1(2) . 27 ?
O2 Fe1 O1 95.12(19) 22_665 27 ?
O2 Fe1 O1 173.7(2) . 27 ?
O1 Fe1 O1 91.2(3) 26_455 27 ?
Fe1 O1 Fe1 89.59(17) . 26_455 ?
Fe1 O1 Fe1 89.59(17) . 27 ?
Fe1 O1 Fe1 146.6(3) 26_455 27 ?
Fe1 O1 Ba2 159.1(3) . . ?
Fe1 O1 Ba2 84.50(16) 26_455 . ?
Fe1 O1 Ba2 84.50(16) 27 . ?
Fe1 O1 H1 119(10) . . ?
Fe1 O1 H1 104.8(17) 26_455 . ?
Fe1 O1 H1 104.8(17) 27 . ?
Ba2 O1 H1 82(10) . . ?
C1 O2 Fe1 127.7(4) . . ?
C1 O2 Ba1 121.5(4) . . ?
Fe1 O2 Ba1 107.78(17) . . ?
O2 C1 O2 126.1(8) . 12 ?
O2 C1 C1 117.0(4) . 25 ?
O2 C1 C1 117.0(4) 12 25 ?
C2 O3 Fe1 138.3(6) . . ?
C2 O3 Ba2 125.5(6) . 25_565 ?
Fe1 O3 Ba2 96.2(3) . 25_565 ?
C2 O4 Ba2 122.4(6) . 13_544 ?
C2 O4 Ba1 136.7(6) . . ?
Ba2 O4 Ba1 100.9(2) 13_544 . ?
O4 C2 O3 127.8(9) . . ?
O4 C2 C2 118.2(11) . 19_665 ?
O3 C2 C2 113.9(10) . 19_665 ?
Ba1 O5 H5 144(10) . . ?

loop_
_geom_bond_atom_site_label_1
_geom_bond_atom_site_label_2
_geom_bond_distance
_geom_bond_site_symmetry_2
_geom_bond_publ_flag
Ba1 O4 2.802(7) 2_655 ?
Ba1 O4 2.802(7) 3_665 ?
Ba1 O4 2.802(7) . ?
Ba1 O2 2.825(5) 2_655 ?
Ba1 O2 2.825(5) 23_655 ?
Ba1 O2 2.825(5) 3_665 ?
Ba1 O2 2.825(5) 24 ?
Ba1 O2 2.825(5) 22_665 ?
Ba1 O2 2.825(5) . ?
Ba1 O5 2.828(16) . ?
Ba1 Ba2 4.2603(13) 13_544 ?
Ba2 O3 2.650(7) 26_455 ?
Ba2 O3 2.650(7) 27 ?
Ba2 O3 2.650(7) 25_565 ?
Ba2 O4 2.723(7) 9_565 ?
Ba2 O4 2.723(7) 8 ?
Ba2 O4 2.723(7) 7_455 ?
Ba2 O1 2.954(6) 3_565 ?
Ba2 O1 2.954(6) 2_665 ?
Ba2 O1 2.954(6) . ?
Ba2 Fe1 3.5269(16) 25_565 ?
Ba2 Fe1 3.5269(16) 26_455 ?
Ba2 Fe1 3.5269(16) 27 ?
Fe1 O3 2.060(7) . ?
Fe1 O1 2.074(6) . ?
Fe1 O2 2.155(5) 22_665 ?
Fe1 O2 2.155(5) . ?
Fe1 O1 2.231(2) 26_455 ?
Fe1 O1 2.231(2) 27 ?
Fe1 Ba2 3.5269(16) 25_565 ?
O1 Fe1 2.231(2) 26_455 ?
O1 Fe1 2.231(2) 27 ?
O1 H1 0.86(5) . ?
O2 C1 1.251(6) . ?
C1 O2 1.251(6) 12 ?
C1 C1 1.558(17) 25 ?
O3 C2 1.264(12) . ?
O3 Ba2 2.650(7) 25_565 ?
O4 C2 1.207(12) . ?
O4 Ba2 2.723(7) 13_544 ?
C2 C2 1.596(19) 19_665 ?
O5 H5 0.85(5) . ?
I1 O11 0.99(2) . ?

loop_
_geom_hbond_atom_site_label_D
_geom_hbond_atom_site_label_H
_geom_hbond_atom_site_label_A
_geom_hbond_distance_DH
_geom_hbond_distance_HA
_geom_hbond_distance_DA
_geom_hbond_angle_DHA
_geom_hbond_site_symmetry_A
O1 H1 I1 0.86(5) 2.65(6) 3.504(7) 172(16) .
O1 H1 O11 0.86(5) 2.01(7) 2.86(2) 170(17) .
O5 H5 I1 0.85(5) 2.74(8) 3.576(12) 168(19) 2_655
O5 H5 O11 0.85(5) 2.11(14) 2.87(3) 150(19) 2_655
